data_7213059
loop_
_publ_author_name
'Senthil Kumar, V. S.'
'Kuduva, Srinivasan S.'
'Desiraju, Gautam R.'

_publ_section_title
;
 Pseudopolymorphs of 3,5-dinitrosalicylic acid
;
_journal_issue 6
_journal_name_full 'Journal of the Chemical Society, Perkin Transactions 2'
_journal_page_first 1069
_journal_paper_doi 10.1039/a902134e
_journal_year 1999
_chemical_formula_moiety 'C7 H4 N2 O7 . C4 H8 O2'
_chemical_formula_sum 'C9 H4 N2 O8'
_chemical_formula_weight 268.14
_space_group_IT_number 14
_symmetry_cell_setting monoclinic
_symmetry_space_group_name_Hall '-P 2yn'
_symmetry_space_group_name_H-M 'P 1 21/n 1'
_atom_sites_solution_hydrogens geom
_atom_sites_solution_primary direct
_atom_sites_solution_secondary difmap
_audit_creation_method SHELXL-97
_cell_angle_alpha 90.00
_cell_angle_beta 97.921(9)
_cell_angle_gamma 90.00
_cell_formula_units_Z 4
_cell_length_a 11.3053(10)
_cell_length_b 6.0266(5)
_cell_length_c 16.9126(2)
_cell_measurement_reflns_used 25
_cell_measurement_temperature 293(2)
_cell_measurement_theta_max 22
_cell_measurement_theta_min 15
_cell_volume 1141.30(14)
_computing_structure_refinement 'SHELXL-97 (Sheldrick, 1997)'
_computing_structure_solution 'SHELXS-97 (Sheldrick, 1990)'
_diffrn_ambient_temperature 293(2)
_diffrn_measured_fraction_theta_full 1.000
_diffrn_measured_fraction_theta_max 1.000
_diffrn_radiation_monochromator graphite
_diffrn_radiation_source 'fine-focus sealed tube'
_diffrn_radiation_type MoK\a
_diffrn_radiation_wavelength 0.71073
_diffrn_reflns_av_R_equivalents 0.0119
_diffrn_reflns_av_sigmaI/netI 0.0360
_diffrn_reflns_limit_h_max 14
_diffrn_reflns_limit_h_min 0
_diffrn_reflns_limit_k_max 7
_diffrn_reflns_limit_k_min 0
_diffrn_reflns_limit_l_max 22
_diffrn_reflns_limit_l_min -22
_diffrn_reflns_number 2936
_diffrn_reflns_theta_full 27.92
_diffrn_reflns_theta_max 27.92
_diffrn_reflns_theta_min 2.04
_diffrn_standards_decay_% 10
_diffrn_standards_interval_time '90 minutes'
_diffrn_standards_number 3
_exptl_absorpt_coefficient_mu 0.142
_exptl_absorpt_correction_type none
_exptl_crystal_density_diffrn 1.561
_exptl_crystal_density_method 'not measured'
_exptl_crystal_F_000 544
_refine_diff_density_max 0.372
_refine_diff_density_min -0.318
_refine_diff_density_rms 0.059
_refine_ls_extinction_method none
_refine_ls_goodness_of_fit_ref 1.045
_refine_ls_hydrogen_treatment mixed
_refine_ls_matrix_type full
_refine_ls_number_parameters 184
_refine_ls_number_reflns 2734
_refine_ls_number_restraints 1
_refine_ls_restrained_S_all 1.044
_refine_ls_R_factor_all 0.1348
_refine_ls_R_factor_gt 0.0704
_refine_ls_shift/su_max 0.002
_refine_ls_shift/su_mean 0.000
_refine_ls_structure_factor_coef Fsqd
_refine_ls_weighting_details 'calc w=1/[\s^2^(Fo^2^)+(0.1370P)^2^+0.0000P] where P=(Fo^2^+2Fc^2^)/3'
_refine_ls_weighting_scheme calc
_refine_ls_wR_factor_gt 0.2114
_refine_ls_wR_factor_ref 0.2424
_reflns_number_gt 1446
_reflns_number_total 2734
_reflns_threshold_expression >2sigma(I)
_cod_data_source_file 902134esup1.cif
_cod_data_source_block Form_D
_cod_depositor_comments
;
The following automatic conversions were performed:

'_symmetry_cell_setting' value 'Monoclinic' changed to 'monoclinic'
according to /home/saulius/struct/CIF-dictionaries/cif_core.dic
dictionary named 'cif_core.dic' version 2.4.2 from 2011-04-26.

Automatic conversion script
Id: cif_fix_values 1891 2012-01-12 08:04:46Z andrius 

The following automatic conversions were performed:

data name '_atom_site_symmetry_multiplicit' was replaced with
'_atom_site_symmetry_multiplicity' as specified in the replacement
file 'data/replacement-values/replacement_tags.lst'.

Automatic conversion script
Id: cif_correct_tags 9268 2022-04-12 08:56:07Z antanas 
;
_cod_original_sg_symbol_H-M P21/n
_cod_database_code 7213059

loop_
_symmetry_equiv_pos_as_xyz
'x, y, z'
'-x+1/2, y+1/2, -z+1/2'
'-x, -y, -z'
'x-1/2, -y-1/2, z-1/2'

loop_
_atom_site_label
_atom_site_type_symbol
_atom_site_fract_x
_atom_site_fract_y
_atom_site_fract_z
_atom_site_U_iso_or_equiv
_atom_site_adp_type
_atom_site_occupancy
_atom_site_symmetry_multiplicity
_atom_site_calc_flag
_atom_site_refinement_flags
C1 C -1.08900(13) 0.0461(3) 0.67065(12) 0.0487(7) Uani 1 1 d G
C2 C -1.03078(15) -0.0812(3) 0.61933(11) 0.0461(7) Uani 1 1 d G
C3 C -0.91935(15) -0.0163(3) 0.60170(10) 0.0440(7) Uani 1 1 d G
C4 C -0.86613(13) 0.1757(3) 0.63539(11) 0.0470(7) Uani 1 1 d G
H4A H -0.7916 0.2191 0.6236 0.056 Uiso 1 1 calc R
C5 C -0.92435(16) 0.3030(3) 0.68670(11) 0.0478(7) Uani 1 1 d G
C6 C -1.03578(16) 0.2382(3) 0.70434(11) 0.0517(8) Uani 1 1 d G
H6A H -1.0747 0.3233 0.7387 0.062 Uiso 1 1 calc R
N1 N -1.2036(3) -0.0127(6) 0.6920(2) 0.0677(9) Uani 1 1 d .
O5 O -1.2123(3) -0.0235(7) 0.7631(2) 0.1151(14) Uani 1 1 d .
O4 O -1.2844(3) -0.0416(6) 0.6403(2) 0.0961(11) Uani 1 1 d .
O3 O -1.08622(19) -0.2667(4) 0.58992(13) 0.0594(7) Uani 1 1 d .
H3A H -1.0436 -0.3326 0.5622 0.089 Uiso 1 1 calc R
O2 O -0.89655(19) -0.3320(4) 0.52168(13) 0.0599(7) Uani 1 1 d .
O1 O -0.7452(2) -0.0914(5) 0.54681(15) 0.0703(8) Uani 1 1 d .
H1A H -0.7057 -0.1914 0.5306 0.105 Uiso 1 1 calc R
O7 O -0.7788(2) 0.5687(4) 0.69801(15) 0.0705(8) Uani 1 1 d .
O6 O -0.9187(3) 0.5990(5) 0.77207(19) 0.0888(10) Uani 1 1 d .
C7 C -0.8536(3) -0.1647(6) 0.55256(18) 0.0508(8) Uani 1 1 d .
N2 N -0.8703(3) 0.5040(5) 0.72147(17) 0.0584(7) Uani 1 1 d .
O8 O -0.5953(2) -0.3607(5) 0.4985(2) 0.1013(12) Uani 1 1 d .
C8A C -0.524(2) -0.480(5) 0.5833(14) 0.0638(17) Uani 0.202(11) 1 d P
C8B C -0.539(2) -0.396(5) 0.4259(14) 0.0638(17) Uani 0.175(9) 1 d P
C8C C -0.594(3) -0.477(6) 0.436(2) 0.0638(17) Uani 0.151(11) 1 d P
C9A C -0.5842(19) -0.546(4) 0.5510(15) 0.0638(17) Uani 0.182(9) 1 d P
C9B C -0.6135(9) -0.578(3) 0.4620(11) 0.0638(17) Uani 0.390(12) 1 d P
C9C C -0.4906(12) -0.303(3) 0.4528(11) 0.0638(17) Uani 0.279(9) 1 d P
C8D C -0.6104(15) -0.620(3) 0.5062(17) 0.0638(17) Uani 0.231(11) 1 d P
C9D C -0.4946(15) -0.387(4) 0.5713(11) 0.0638(17) Uani 0.232(12) 1 d P
C9E C -0.4752(19) -0.272(4) 0.5040(17) 0.0638(17) Uani 0.159(8) 1 d P

loop_
_atom_site_aniso_label
_atom_site_aniso_U_11
_atom_site_aniso_U_22
_atom_site_aniso_U_33
_atom_site_aniso_U_23
_atom_site_aniso_U_13
_atom_site_aniso_U_12
C1 0.0433(15) 0.0483(18) 0.0561(17) 0.0021(14) 0.0130(13) 0.0009(14)
C2 0.0492(16) 0.0412(15) 0.0473(16) 0.0039(13) 0.0038(13) 0.0017(13)
C3 0.0424(15) 0.0445(16) 0.0453(15) 0.0039(13) 0.0071(12) 0.0059(13)
C4 0.0420(15) 0.0508(17) 0.0475(16) 0.0100(14) 0.0038(12) 0.0024(14)
C5 0.0458(16) 0.0439(17) 0.0516(16) 0.0037(13) -0.0006(13) 0.0025(13)
C6 0.0572(18) 0.0445(17) 0.0550(17) -0.0015(14) 0.0134(14) 0.0075(14)
N1 0.0582(18) 0.069(2) 0.080(2) -0.0100(17) 0.0250(17) -0.0065(16)
O5 0.116(3) 0.149(3) 0.091(2) -0.006(2) 0.053(2) -0.045(2)
O4 0.0576(16) 0.127(3) 0.105(2) -0.017(2) 0.0170(16) -0.0118(18)
O3 0.0565(13) 0.0500(13) 0.0735(15) -0.0135(11) 0.0154(11) -0.0054(11)
O2 0.0552(13) 0.0618(15) 0.0624(14) -0.0138(11) 0.0071(11) 0.0066(11)
O1 0.0568(14) 0.0674(16) 0.0921(18) -0.0109(13) 0.0297(13) 0.0041(12)
O7 0.0679(16) 0.0616(16) 0.0785(17) 0.0015(13) -0.0021(13) -0.0158(13)
O6 0.089(2) 0.0768(19) 0.101(2) -0.0425(17) 0.0170(17) -0.0081(16)
C7 0.0455(16) 0.0552(19) 0.0517(17) 0.0042(15) 0.0063(13) 0.0085(15)
N2 0.0565(17) 0.0504(16) 0.0642(17) -0.0015(14) -0.0061(14) -0.0035(14)
O8 0.0597(17) 0.091(2) 0.158(3) -0.009(2) 0.0304(18) 0.0237(16)
C8A 0.046(3) 0.071(5) 0.077(5) -0.013(4) 0.016(3) -0.005(3)
C8B 0.046(3) 0.071(5) 0.077(5) -0.013(4) 0.016(3) -0.005(3)
C8C 0.046(3) 0.071(5) 0.077(5) -0.013(4) 0.016(3) -0.005(3)
C9A 0.046(3) 0.071(5) 0.077(5) -0.013(4) 0.016(3) -0.005(3)
C9B 0.046(3) 0.071(5) 0.077(5) -0.013(4) 0.016(3) -0.005(3)
C9C 0.046(3) 0.071(5) 0.077(5) -0.013(4) 0.016(3) -0.005(3)
C8D 0.046(3) 0.071(5) 0.077(5) -0.013(4) 0.016(3) -0.005(3)
C9D 0.046(3) 0.071(5) 0.077(5) -0.013(4) 0.016(3) -0.005(3)
C9E 0.046(3) 0.071(5) 0.077(5) -0.013(4) 0.016(3) -0.005(3)

loop_
_atom_type_symbol
_atom_type_description
_atom_type_scat_dispersion_real
_atom_type_scat_dispersion_imag
_atom_type_scat_source
C C 0.0033 0.0016 'International Tables Vol C Tables 4.2.6.8 and 6.1.1.4'
H H 0.0000 0.0000 'International Tables Vol C Tables 4.2.6.8 and 6.1.1.4'
N N 0.0061 0.0033 'International Tables Vol C Tables 4.2.6.8 and 6.1.1.4'
O O 0.0106 0.0060 'International Tables Vol C Tables 4.2.6.8 and 6.1.1.4'

loop_
_geom_angle_atom_site_label_1
_geom_angle_atom_site_label_2
_geom_angle_atom_site_label_3
_geom_angle
_geom_angle_site_symmetry_1
_geom_angle_site_symmetry_3
C2 C1 C6 120.0 . .
C2 C1 N1 122.82(18) . .
C6 C1 N1 117.18(17) . .
O3 C2 C1 116.97(15) . .
O3 C2 C3 123.02(15) . .
C1 C2 C3 120.0 . .
C4 C3 C2 120.0 . .
C4 C3 C7 120.54(17) . .
C2 C3 C7 119.24(18) . .
C5 C4 C3 120.0 . .
C4 C5 C6 120.0 . .
C4 C5 N2 120.43(18) . .
C6 C5 N2 119.57(17) . .
C5 C6 C1 120.0 . .
O4 N1 O5 124.0(3) . .
O4 N1 C1 118.7(3) . .
O5 N1 C1 117.3(3) . .
O2 C7 O1 124.8(3) . .
O2 C7 C3 122.8(3) . .
O1 C7 C3 112.4(3) . .
O6 N2 O7 124.0(3) . .
O6 N2 C5 118.2(3) . .
O7 N2 C5 117.7(3) . .
C8C O8 C9A 94(2) . .
C8C O8 C9B 33.3(17) . .
C9A O8 C9B 63.4(12) . .
C8C O8 C9E 97.9(19) . .
C9A O8 C9E 104.5(14) . .
C9B O8 C9E 116.0(11) . .
C8C O8 C8B 34.0(17) . .
C9A O8 C8B 113.2(14) . .
C9B O8 C8B 64.3(13) . .
C9E O8 C8B 66.3(15) . .
C8C O8 C9C 66.9(19) . .
C9A O8 C9C 118.9(9) . .
C9B O8 C9C 93.7(9) . .
C9E O8 C9C 34.0(10) . .
C8B O8 C9C 33.3(10) . .
C8C O8 C9D 120.4(14) . .
C9A O8 C9D 55.7(13) . .
C9B O8 C9D 106.7(10) . .
C9E O8 C9D 54.2(14) . .
C8B O8 C9D 106.8(12) . .
C9C O8 C9D 83.8(10) . .
C8C O8 C8D 62(2) . .
C9A O8 C8D 34.2(11) . .
C9B O8 C8D 29.7(8) . .
C9E O8 C8D 118.2(12) . .
C8B O8 C8D 89.4(14) . .
C9C O8 C8D 111.4(9) . .
C9D O8 C8D 84.8(12) . .
C8C O8 C8A 114.1(18) . .
C9A O8 C8A 32.0(12) . .
C9B O8 C8A 90.0(12) . .
C9E O8 C8A 76.9(14) . .
C8B O8 C8A 115.5(11) . .
C9C O8 C8A 102.2(10) . .
C9D O8 C8A 24.1(8) . .
C8D O8 C8A 63.7(13) . .
C9D C8A C9A 122(4) . .
C9D C8A C8B 99(3) . 3_446
C9A C8A C8B 94(3) . 3_446
C9D C8A C8C 65(3) . 3_446
C9A C8A C8C 115(2) . 3_446
C8B C8A C8C 34.4(19) 3_446 3_446
C9D C8A C9C 121(3) . 3_446
C9A C8A C9C 58(2) . 3_446
C8B C8A C9C 35.9(17) 3_446 3_446
C8C C8A C9C 65.1(17) 3_446 3_446
C9D C8A O8 67(3) . .
C9A C8A O8 56(2) . .
C8B C8A O8 115(2) 3_446 .
C8C C8A O8 103(2) 3_446 .
C9C C8A O8 95.3(14) 3_446 .
C9D C8A C8D 114(3) . .
C9A C8A C8D 14.9(16) . .
C8B C8A C8D 82(2) 3_446 .
C8C C8A C8D 100.4(17) 3_446 .
C9C C8A C8D 48.4(11) 3_446 .
O8 C8A C8D 54.6(11) . .
C9D C8A C9B 43(2) . 3_446
C9A C8A C9B 116(2) . 3_446
C8B C8A C9B 56.8(19) 3_446 3_446
C8C C8A C9B 23.9(16) 3_446 3_446
C9C C8A C9B 81.0(11) 3_446 3_446
O8 C8A C9B 84.1(12) . 3_446
C8D C8A C9B 101.3(12) . 3_446
C9D C8A C9E 26(2) . .
C9A C8A C9E 97(3) . .
C8B C8A C9E 95(2) 3_446 .
C8C C8A C9E 67(2) 3_446 .
C9C C8A C9E 103.0(14) 3_446 .
O8 C8A C9E 45.7(10) . .
C8D C8A C9E 88.8(16) . .
C9B C8A C9E 43.2(10) 3_446 .
C8C C8B C9C 135(4) . .
C8C C8B C8A 99(4) . 3_446
C9C C8B C8A 99(3) . 3_446
C8C C8B C9D 69(3) . 3_446
C9C C8B C9D 117(3) . 3_446
C8A C8B C9D 30.4(15) 3_446 3_446
C8C C8B C9A 122(3) . 3_446
C9C C8B C9A 60(2) . 3_446
C8A C8B C9A 38.9(17) 3_446 3_446
C9D C8B C9A 60.2(16) 3_446 3_446
C8C C8B O8 59(2) . .
C9C C8B O8 77.4(19) . .
C8A C8B O8 127(2) 3_446 .
C9D C8B O8 105.2(19) 3_446 .
C9A C8B O8 108.9(18) 3_446 .
C8C C8B C9B 16(2) . .
C9C C8B C9B 126(3) . .
C8A C8B C9B 89(2) 3_446 .
C9D C8B C9B 58.3(15) 3_446 .
C9A C8B C9B 106.3(18) 3_446 .
O8 C8B C9B 57.0(10) . .
C8C C8B C9E 111(3) . .
C9C C8B C9E 23.7(16) . .
C8A C8B C9E 103(2) 3_446 .
C9D C8B C9E 109(2) 3_446 .
C9A C8B C9E 65.3(17) 3_446 .
O8 C8B C9E 56.1(11) . .
C9B C8B C9E 102.3(17) . .
C8C C8B C8D 122(3) . 3_446
C9C C8B C8D 38.0(16) . 3_446
C8A C8B C8D 64.4(19) 3_446 3_446
C9D C8B C8D 79.0(15) 3_446 3_446
C9A C8B C8D 26.5(11) 3_446 3_446
O8 C8B C8D 86.6(14) . 3_446
C9B C8B C8D 106.4(14) . 3_446
C9E C8B C8D 38.8(12) . 3_446
C9B C8C C8B 147(4) . .
C9B C8C O8 86(3) . .
C8B C8C O8 87(3) . .
C9B C8C C9D 81(3) . 3_446
C8B C8C C9D 75(3) . 3_446
O8 C8C C9D 122(2) . 3_446
C9B C8C C8A 109(3) . 3_446
C8B C8C C8A 46(3) . 3_446
O8 C8C C8A 114(2) . 3_446
C9D C8C C8A 28.8(11) 3_446 3_446
C9B C8C C8D 18.9(17) . .
C8B C8C C8D 133(3) . .
O8 C8C C8D 69.1(19) . .
C9D C8C C8D 84(2) 3_446 .
C8A C8C C8D 107(2) 3_446 .
C9B C8C C9C 132(3) . .
C8B C8C C9C 23(2) . .
O8 C8C C9C 65.0(16) . .
C9D C8C C9C 83(2) 3_446 .
C8A C8C C9C 58.1(19) 3_446 .
C8D C8C C9C 115(2) . .
C9B C8C C9E 40.3(19) . 3_446
C8B C8C C9E 108(3) . 3_446
O8 C8C C9E 93(2) . 3_446
C9D C8C C9E 45.7(17) 3_446 3_446
C8A C8C C9E 70.0(17) 3_446 3_446
C8D C8C C9E 38.5(13) . 3_446
C9C C8C C9E 101.3(16) . 3_446
C9B C8C C9A 44(2) . .
C8B C8C C9A 113(3) . .
O8 C8C C9A 45.9(14) . .
C9D C8C C9A 91(2) 3_446 .
C8A C8C C9A 105.2(19) 3_446 .
C8D C8C C9A 25.4(10) . .
C9C C8C C9A 91.6(16) . .
C9E C8C C9A 49.8(14) 3_446 .
C9B C8C C9A 110(3) . 3_446
C8B C8C C9A 37(2) . 3_446
O8 C8C C9A 90.1(18) . 3_446
C9D C8C C9A 44.3(16) 3_446 3_446
C8A C8C C9A 24.2(12) 3_446 3_446
C8D C8C C9A 100.9(18) . 3_446
C9C C8C C9A 38.7(11) . 3_446
C9E C8C C9A 70.6(13) 3_446 3_446
C9A C8C C9A 89.5(14) . 3_446
C8D C9A C8A 150(3) . .
C8D C9A C9C 75(2) . 3_446
C8A C9A C9C 84(2) . 3_446
C8D C9A C9D 134(3) . .
C8A C9A C9D 25(2) . .
C9C C9A C9D 92.2(17) 3_446 .
C8D C9A O8 83(2) . .
C8A C9A O8 92(3) . .
C9C C9A O8 122.8(17) 3_446 .
C9D C9A O8 67.4(13) . .
C8D C9A C8B 108(2) . 3_446
C8A C9A C8B 47(2) . 3_446
C9C C9A C8B 36.9(12) 3_446 3_446
C9D C9A C8B 57.2(17) . 3_446
O8 C9A C8B 111.0(18) . 3_446
C8D C9A C9B 24.3(17) . .
C8A C9A C9B 135(3) . .
C9C C9A C9B 85.0(17) 3_446 .
C9D C9A C9B 112.5(18) . .
O8 C9A C9B 59.2(11) . .
C8B C9A C9B 108.1(16) 3_446 .
C8D C9A C9E 45.5(17) . 3_446
C8A C9A C9E 108(2) . 3_446
C9C C9A C9E 31.9(12) 3_446 3_446
C9D C9A C9E 104.9(16) . 3_446
O8 C9A C9E 100.3(17) . 3_446
C8B C9A C9E 62.2(16) 3_446 3_446
C9B C9A C9E 53.2(13) . 3_446
C8D C9A C8C 46(2) . .
C8A C9A C8C 116(3) . .
C9C C9A C8C 92.8(17) 3_446 .
C9D C9A C8C 92.1(18) . .
O8 C9A C8C 39.7(12) . .
C8B C9A C8C 103.8(16) 3_446 .
C9B C9A C8C 21.7(10) . .
C9E C9A C8C 63.6(16) 3_446 .
C8D C9A C8C 110(2) . 3_446
C8A C9A C8C 40.8(17) . 3_446
C9C C9A C8C 51.4(15) 3_446 3_446
C9D C9A C8C 40.9(13) . 3_446
O8 C9A C8C 90.8(16) . 3_446
C8B C9A C8C 20.5(15) 3_446 3_446
C9B C9A C8C 101.2(13) . 3_446
C9E C9A C8C 67.8(13) 3_446 3_446
C8C C9A C8C 90.5(14) . 3_446
C8D C9B C8C 142(3) . .
C8D C9B C9E 58.0(19) . 3_446
C8C C9B C9E 118(2) . 3_446
C8D C9B C9D 114(2) . 3_446
C8C C9B C9D 65(2) . 3_446
C9E C9B C9D 57.9(14) 3_446 3_446
C8D C9B O8 84.4(19) . .
C8C C9B O8 61(2) . .
C9E C9B O8 110.8(13) 3_446 .
C9D C9B O8 102.8(12) 3_446 .
C8D C9B C9A 28.0(18) . .
C8C C9B C9A 114(3) . .
C9E C9B C9A 68.3(16) 3_446 .
C9D C9B C9A 109.3(12) 3_446 .
O8 C9B C9A 57.4(10) . .
C8D C9B C8B 130(2) . .
C8C C9B C8B 17(2) . .
C9E C9B C8B 102.5(14) 3_446 .
C9D C9B C8B 53.8(14) 3_446 .
O8 C9B C8B 58.7(11) . .
C9A C9B C8B 104.3(14) . .
C8D C9B C8A 121.5(19) . 3_446
C8C C9B C8A 47(2) . 3_446
C9E C9B C8A 72.6(13) 3_446 3_446
C9D C9B C8A 19.3(10) 3_446 3_446
O8 C9B C8A 85.9(11) . 3_446
C9A C9B C8A 107.9(11) . 3_446
C8B C9B C8A 34.6(11) . 3_446
C8D C9B C9C 37.2(15) . 3_446
C8C C9B C9C 121(2) . 3_446
C9E C9B C9C 26.7(11) 3_446 3_446
C9D C9B C9C 76.5(10) 3_446 3_446
O8 C9B C9C 89.0(8) . 3_446
C9A C9B C9C 41.7(10) . 3_446
C8B C9B C9C 104.7(10) . 3_446
C8A C9B C9C 85.2(9) 3_446 3_446
C8B C9C C9E 133(3) . .
C8B C9C C9A 83(2) . 3_446
C9E C9C C9A 99(2) . 3_446
C8B C9C C8D 118(2) . 3_446
C9E C9C C8D 62(2) . 3_446
C9A C9C C8D 40.3(13) 3_446 3_446
C8B C9C C8A 45.6(19) . 3_446
C9E C9C C8A 126(2) . 3_446
C9A C9C C8A 37.9(13) 3_446 3_446
C8D C9C C8A 76.5(14) 3_446 3_446
C8B C9C O8 69.3(18) . .
C9E C9C O8 67.4(17) . .
C9A C9C O8 115.7(15) 3_446 .
C8D C9C O8 108.8(15) 3_446 .
C8A C9C O8 98.5(14) 3_446 .
C8B C9C C8C 22.0(19) . .
C9E C9C C8C 111(2) . .
C9A C9C C8C 89.8(18) 3_446 .
C8D C9C C8C 115.0(18) 3_446 .
C8A C9C C8C 56.8(16) 3_446 .
O8 C9C C8C 48.1(12) . .
C8B C9C C9B 116(2) . 3_446
C9E C9C C9B 46.2(18) . 3_446
C9A C9C C9B 53.3(14) 3_446 3_446
C8D C9C C9B 20.8(10) 3_446 3_446
C8A C9C C9B 83.3(12) 3_446 3_446
O8 C9C C9B 88.4(9) . 3_446
C8C C9C C9B 104.8(14) . 3_446
C8B C9C C9D 39.2(18) . 3_446
C9E C9C C9D 115(2) . 3_446
C9A C9C C9D 47.0(14) 3_446 3_446
C8D C9C C9D 79.3(12) 3_446 3_446
C8A C9C C9D 18.3(10) 3_446 3_446
O8 C9C C9D 80.6(9) . 3_446
C8C C9C C9D 42.9(12) . 3_446
C9B C9C C9D 79.4(9) 3_446 3_446
C9B C8D C9A 128(3) . .
C9B C8D C9E 88(2) . 3_446
C9A C8D C9E 102(3) . 3_446
C9B C8D C9C 122(2) . 3_446
C9A C8D C9C 65(2) . 3_446
C9E C8D C9C 40.1(13) 3_446 3_446
C9B C8D C8C 19.2(17) . .
C9A C8D C8C 109(3) . .
C9E C8D C8C 91(2) 3_446 .
C9C C8D C8C 114.8(17) 3_446 .
C9B C8D O8 65.9(18) . .
C9A C8D O8 63(2) . .
C9E C8D O8 115.4(18) 3_446 .
C9C C8D O8 107.0(14) 3_446 .
C8C C8D O8 48.5(13) . .
C9B C8D C8A 120(2) . .
C9A C8D C8A 15.1(15) . .
C9E C8D C8A 89.5(18) 3_446 .
C9C C8D C8A 55.1(13) 3_446 .
C8C C8D C8A 101.3(19) . .
O8 C8D C8A 61.7(12) . .
C9B C8D C9D 44.0(14) . 3_446
C9A C8D C9D 114(2) . 3_446
C9E C8D C9D 46.8(17) 3_446 3_446
C9C C8D C9D 78.1(12) 3_446 3_446
C8C C8D C9D 43.8(14) . 3_446
O8 C8D C9D 80.5(12) . 3_446
C8A C8D C9D 99.8(11) . 3_446
C9B C8D C8B 118(2) . 3_446
C9A C8D C8B 45.8(18) . 3_446
C9E C8D C8B 56.7(17) 3_446 3_446
C9C C8D C8B 23.5(10) 3_446 3_446
C8C C8D C8B 104.4(15) . 3_446
O8 C8D C8B 84.4(13) . 3_446
C8A C8D C8B 33.3(10) . 3_446
C9D C8D C8B 80.1(11) 3_446 3_446
C8A C9D C8C 86(3) . 3_446
C8A C9D C8B 50(2) . 3_446
C8C C9D C8B 36.0(17) 3_446 3_446
C8A C9D C9E 142(3) . .
C8C C9D C9E 91(2) 3_446 .
C8B C9D C9E 116.0(19) 3_446 .
C8A C9D C9A 33(2) . .
C8C C9D C9A 95(2) 3_446 .
C8B C9D C9A 62.7(18) 3_446 .
C9E C9D C9A 109.5(19) . .
C8A C9D C9B 118(3) . 3_446
C8C C9D C9B 33.5(17) 3_446 3_446
C8B C9D C9B 67.8(14) 3_446 3_446
C9E C9D C9B 60.5(15) . 3_446
C9A C9D C9B 115.5(15) . 3_446
C8A C9D O8 89(3) . .
C8C C9D O8 117.9(18) 3_446 .
C8B C9D O8 107.1(17) 3_446 .
C9E C9D O8 58.6(12) . .
C9A C9D O8 56.9(12) . .
C9B C9D O8 105.8(13) 3_446 .
C8A C9D C8D 127(3) . 3_446
C8C C9D C8D 52(2) 3_446 3_446
C8B C9D C8D 81.2(14) 3_446 3_446
C9E C9D C8D 39.4(13) . 3_446
C9A C9D C8D 110.4(14) . 3_446
C9B C9D C8D 22.4(8) 3_446 3_446
O8 C9D C8D 84.8(12) . 3_446
C8A C9D C9C 41(2) . 3_446
C8C C9D C9C 54.2(19) 3_446 3_446
C8B C9D C9C 23.8(12) 3_446 3_446
C9E C9D C9C 109.6(14) . 3_446
C9A C9D C9C 40.8(11) . 3_446
C9B C9D C9C 80.0(11) 3_446 3_446
O8 C9D C9C 84.2(10) . 3_446
C8D C9D C9C 85.3(10) 3_446 3_446
C9C C9E C8D 78(2) . 3_446
C9C C9E C9D 132(3) . .
C8D C9E C9D 94(2) 3_446 .
C9C C9E C9B 107(2) . 3_446
C8D C9E C9B 33.7(12) 3_446 3_446
C9D C9E C9B 61.6(15) . 3_446
C9C C9E O8 78.5(19) . .
C8D C9E O8 124(2) 3_446 .
C9D C9E O8 67.2(13) . .
C9B C9E O8 113.2(18) 3_446 .
C9C C9E C8B 23.4(16) . .
C8D C9E C8B 85(2) 3_446 .
C9D C9E C8B 110(2) . .
C9B C9E C8B 104.2(18) 3_446 .
O8 C9E C8B 57.6(12) . .
C9C C9E C9A 48.7(17) . 3_446
C8D C9E C9A 32.1(14) 3_446 3_446
C9D C9E C9A 105(2) . 3_446
C9B C9E C9A 58.5(14) 3_446 3_446
O8 C9E C9A 99.7(17) . 3_446
C8B C9E C9A 52.5(15) . 3_446
C9C C9E C8C 111(3) . 3_446
C8D C9E C8C 51.0(18) 3_446 3_446
C9D C9E C8C 42.9(15) . 3_446
C9B C9E C8C 21.4(10) 3_446 3_446
O8 C9E C8C 92.9(18) . 3_446
C8B C9E C8C 99.6(18) . 3_446
C9A C9E C8C 66.6(15) 3_446 3_446
C9C C9E C8A 120(3) . .
C8D C9E C8A 93(2) 3_446 .
C9D C9E C8A 12.6(11) . .
C9B C9E C8A 64.2(14) 3_446 .
O8 C9E C8A 57.3(11) . .
C8B C9E C8A 97.3(17) . .
C9A C9E C8A 97.7(17) 3_446 .
C8C C9E C8A 43.4(13) 3_446 .

loop_
_geom_bond_atom_site_label_1
_geom_bond_atom_site_label_2
_geom_bond_distance
_geom_bond_site_symmetry_2
C1 C2 1.3900 .
C1 C6 1.3900 .
C1 N1 1.437(3) .
C2 O3 1.343(3) .
C2 C3 1.3900 .
C3 C4 1.3900 .
C3 C7 1.488(3) .
C4 C5 1.3900 .
C5 C6 1.3900 .
C5 N2 1.445(3) .
N1 O4 1.187(4) .
N1 O5 1.221(4) .
O2 C7 1.207(4) .
O1 C7 1.318(4) .
O7 N2 1.221(4) .
O6 N2 1.220(4) .
O8 C8C 1.26(3) .
O8 C9A 1.42(2) .
O8 C9B 1.448(12) .
O8 C9E 1.45(2) .
O8 C8B 1.48(2) .
O8 C9C 1.539(13) .
O8 C9D 1.566(18) .
O8 C8D 1.58(2) .
O8 C8A 1.70(2) .
C8A C9D 0.70(2) .
C8A C9A 0.90(3) .
C8A C8B 1.06(3) 3_446
C8A C8C 1.44(4) 3_446
C8A C9C 1.46(3) 3_446
C8A C8D 1.74(3) .
C8A C9B 1.86(3) 3_446
C8A C9E 1.97(4) .
C8B C8C 0.83(4) .
C8B C9C 0.87(3) .
C8B C8A 1.06(3) 3_446
C8B C9D 1.36(3) 3_446
C8B C9A 1.43(3) 3_446
C8B C9B 1.56(3) .
C8B C9E 1.60(4) .
C8B C8D 1.91(3) 3_446
C8C C9B 0.80(4) .
C8C C9D 1.31(3) 3_446
C8C C8A 1.44(4) 3_446
C8C C8D 1.50(5) .
C8C C9C 1.56(4) .
C8C C9E 1.93(5) 3_446
C8C C9A 1.97(4) .
C8C C9A 2.00(4) 3_446
C9A C8D 0.89(3) .
C9A C9C 1.25(2) 3_446
C9A C9D 1.40(3) .
C9A C8B 1.43(3) 3_446
C9A C9B 1.51(3) .
C9A C9E 1.64(3) 3_446
C9A C8C 2.00(4) 3_446
C9B C8D 0.79(2) .
C9B C9E 1.41(3) 3_446
C9B C9D 1.43(2) 3_446
C9B C8A 1.86(3) 3_446
C9B C9C 1.87(2) 3_446
C9C C9E 0.88(2) .
C9C C9A 1.25(2) 3_446
C9C C8D 1.33(3) 3_446
C9C C8A 1.46(3) 3_446
C9C C9B 1.87(2) 3_446
C9C C9D 1.91(3) 3_446
C8D C9E 1.20(3) 3_446
C8D C9C 1.33(3) 3_446
C8D C9D 1.89(3) 3_446
C8D C8B 1.91(3) 3_446
C9D C8C 1.31(3) 3_446
C9D C8B 1.36(3) 3_446
C9D C9E 1.38(4) .
C9D C9B 1.43(2) 3_446
C9D C8D 1.89(3) 3_446
C9D C9C 1.91(3) 3_446
C9E C8D 1.20(3) 3_446
C9E C9B 1.42(3) 3_446
C9E C9A 1.64(3) 3_446
C9E C8C 1.93(5) 3_446
